data_7058948
loop_
_publ_author_name
'Stierstorfer, Joerg'
'Wurzenberger, Maximilian Hans Horst'
'Lommel, Marcus'
'Gruhne, Michael S.'
'Szimhardt, Norbert'
'Bissinger, Benjamin'

_publ_section_title
;
 Synthesis and Comparison of Copper(II) Complexes with various
 N-Aminotetrazole Ligands Involving Trinitrophenol Anions
;
_journal_name_full 'New Journal of Chemistry'
_journal_paper_doi 10.1039/C9NJ03937F
_journal_year 2019
_chemical_formula_sum 'C16 H14 Cu N16 O18'
_chemical_formula_weight 781.97
_chemical_name_common 'bis(1-amino-5-methyltetrazolyl)copper(II) di(3,5-dihydroxy-2,4,6-trinitrophenolate)'
_chemical_name_systematic 'bis(1-amino-5-methyltetrazolyl)copper(II) di(3,5-dihydroxy-2,4,6-trinitrophenolate)'
_space_group_IT_number 2
_space_group_name_Hall '-P 1'
_space_group_name_H-M_alt 'P -1'
_symmetry_cell_setting triclinic
_symmetry_Int_Tables_number 2
_symmetry_space_group_name_Hall '-P 1'
_symmetry_space_group_name_H-M 'P -1'
_atom_sites_solution_hydrogens mixed
_audit_creation_date 2018-07-04
_audit_creation_method SHELXL-2013
_audit_update_record
;
2019-08-26 deposited with the CCDC.    2019-10-28 downloaded from the CCDC.
;
_cell_angle_alpha 69.572(9)
_cell_angle_beta 78.715(8)
_cell_angle_gamma 64.890(11)
_cell_formula_units_Z 1
_cell_length_a 8.0087(9)
_cell_length_b 8.7623(10)
_cell_length_c 11.2661(9)
_cell_measurement_reflns_used 1211
_cell_measurement_temperature 143(2)
_cell_measurement_theta_max 29.0130
_cell_measurement_theta_min 4.6580
_cell_volume 669.80(14)
_computing_cell_refinement 'CrysAlisPro 1.171.38.46 (Rigaku OD, 2015)'
_computing_data_collection 'CrysAlisPro 1.171.38.46 (Rigaku OD, 2015)'
_computing_data_reduction 'CrysAlisPro 1.171.38.46 (Rigaku OD, 2015)'
_computing_molecular_graphics 'Diamond 2.1c, Crystal Impact GbR'
_computing_publication_material 'enCIFer 1.5.1 (CCDC 2014)'
_computing_structure_refinement 'SHELXL-2018/3 (Sheldrick, 2018)'
_computing_structure_solution SIR-92
_diffrn_ambient_temperature 143(2)
_diffrn_detector 'CCD plate'
_diffrn_detector_area_resol_mean 15.9809
_diffrn_detector_type Sapphire3
_diffrn_measured_fraction_theta_full 0.992
_diffrn_measured_fraction_theta_max 0.992
_diffrn_measurement_details
;
List of Runs (angles in degrees, time in seconds):

  # Type    Start    End  Width  t~exp~   \w     \q     \k     \f   Frames
#--------------------------------------------------------------------------
  1  \w    -94.00   0.00   1.00   19.00    --  -24.10 -57.00 120.00   94
  2  \w    -25.00  17.00   1.00   19.00    --  -24.10 -99.00  60.00   42
  3  \w    -48.00  46.00   1.00   19.00    --  -24.10  57.00 -90.00   94
  4  \w    -17.00  19.00   1.00   19.00    --  -24.10 -99.00 -90.00   36
  5  \w     -2.00  95.00   1.00   19.00    --   25.35  38.00  60.00   97
;
_diffrn_measurement_device 'four-circle diffractometer'
_diffrn_measurement_device_type 'Xcalibur, Sapphire3'
_diffrn_measurement_method '\w scans'
_diffrn_orient_matrix_UB_11 -0.0413963000
_diffrn_orient_matrix_UB_12 -0.0569613000
_diffrn_orient_matrix_UB_13 -0.0006663000
_diffrn_orient_matrix_UB_21 0.0823859000
_diffrn_orient_matrix_UB_22 -0.0741639000
_diffrn_orient_matrix_UB_23 0.0208821000
_diffrn_orient_matrix_UB_31 -0.0331050000
_diffrn_orient_matrix_UB_32 -0.0059081000
_diffrn_orient_matrix_UB_33 0.0639641000
_diffrn_radiation_monochromator graphite
_diffrn_radiation_probe x-ray
_diffrn_radiation_type MoK\a
_diffrn_radiation_wavelength 0.71073
_diffrn_reflns_av_R_equivalents 0.0351
_diffrn_reflns_av_sigmaI/netI 0.0759
_diffrn_reflns_av_unetI/netI 0.0714
_diffrn_reflns_Laue_measured_fraction_full 0.992
_diffrn_reflns_Laue_measured_fraction_max 0.992
_diffrn_reflns_limit_h_max 9
_diffrn_reflns_limit_h_min -9
_diffrn_reflns_limit_k_max 10
_diffrn_reflns_limit_k_min -10
_diffrn_reflns_limit_l_max 13
_diffrn_reflns_limit_l_min -14
_diffrn_reflns_number 4191
_diffrn_reflns_point_group_measured_fraction_full 0.992
_diffrn_reflns_point_group_measured_fraction_max 0.992
_diffrn_reflns_theta_full 25.242
_diffrn_reflns_theta_max 26.372
_diffrn_reflns_theta_min 4.094
_diffrn_source 'fine-focus sealed X-ray tube'
_exptl_absorpt_coefficient_mu 0.936
_exptl_absorpt_correction_T_max 1.00000
_exptl_absorpt_correction_T_min 0.95696
_exptl_absorpt_correction_type multi-scan
_exptl_absorpt_process_details
;
CrysAlisPro 1.171.38.46 (Rigaku Oxford Diffraction, 2015)
Empirical absorption correction using spherical harmonics,
 implemented in SCALE3 ABSPACK scaling algorithm.
;
_exptl_crystal_colour green
_exptl_crystal_density_diffrn 1.939
_exptl_crystal_description block
_exptl_crystal_F_000 395
_exptl_crystal_size_max 0.189
_exptl_crystal_size_mid 0.174
_exptl_crystal_size_min 0.068
_refine_diff_density_max 0.550
_refine_diff_density_min -0.418
_refine_diff_density_rms 0.084
_refine_ls_extinction_method none
_refine_ls_goodness_of_fit_ref 1.046
_refine_ls_hydrogen_treatment mixed
_refine_ls_matrix_type full
_refine_ls_number_parameters 249
_refine_ls_number_reflns 2712
_refine_ls_number_restraints 0
_refine_ls_restrained_S_all 1.046
_refine_ls_R_factor_all 0.0588
_refine_ls_R_factor_gt 0.0432
_refine_ls_shift/su_max 0.000
_refine_ls_shift/su_mean 0.000
_refine_ls_structure_factor_coef Fsqd
_refine_ls_weighting_details 'w=1/[\s^2^(Fo^2^)+(0.0281P)^2^] where P=(Fo^2^+2Fc^2^)/3'
_refine_ls_weighting_scheme calc
_refine_ls_wR_factor_gt 0.0853
_refine_ls_wR_factor_ref 0.0950
_reflns_Friedel_coverage 0.000
_reflns_number_gt 2184
_reflns_number_total 2712
_reflns_threshold_expression 'I > 2\s(I)'
_cod_data_source_file c9nj03937f2.cif
_cod_data_source_block nx254
_cod_database_code 7058948
_shelx_space_group_comment
;
The symmetry employed for this shelxl refinement is uniquely defined
by the following loop, which should always be used as a source of
symmetry information in preference to the above space-group names.
They are only intended as comments.
;
_shelx_estimated_absorpt_t_min 0.843
_shelx_estimated_absorpt_t_max 0.939
_shelxl_version_number 2013-4

loop_
_space_group_symop_operation_xyz
'x, y, z'
'-x, -y, -z'

loop_
_atom_site_label
_atom_site_type_symbol
_atom_site_fract_x
_atom_site_fract_y
_atom_site_fract_z
_atom_site_U_iso_or_equiv
_atom_site_adp_type
_atom_site_occupancy
_atom_site_site_symmetry_order
_atom_site_calc_flag
_atom_site_refinement_flags_posn
_atom_site_refinement_flags_adp
_atom_site_refinement_flags_occupancy
Cu1 Cu 0.0000 0.5000 0.0000 0.01557(16) Uani 1 2 d S . P
O1 O 0.0668(3) 0.3791(3) 0.17262(17) 0.0183(5) Uani 1 1 d . . .
O2 O -0.0084(3) 0.7397(3) 0.05398(17) 0.0202(5) Uani 1 1 d . . .
O3 O -0.1700(3) 0.8674(3) 0.19446(19) 0.0305(6) Uani 1 1 d . . .
O4 O 0.0794(3) 0.7897(3) 0.3527(2) 0.0265(5) Uani 1 1 d . . .
O5 O 0.2552(4) 0.6560(3) 0.5536(2) 0.0334(6) Uani 1 1 d . . .
O6 O 0.3781(3) 0.3744(3) 0.6396(2) 0.0314(6) Uani 1 1 d . . .
O7 O 0.3669(3) 0.1583(3) 0.5425(2) 0.0263(6) Uani 1 1 d . . .
O8 O 0.1730(4) 0.0206(3) 0.4354(2) 0.0358(6) Uani 1 1 d . . .
O9 O 0.3658(3) 0.0482(3) 0.27308(19) 0.0285(5) Uani 1 1 d . . .
N1 N 0.5396(4) 0.4340(3) -0.1500(2) 0.0209(6) Uani 1 1 d . . .
N2 N 0.5398(3) 0.2733(3) -0.0914(2) 0.0180(5) Uani 1 1 d . . .
N3 N 0.3817(3) 0.2677(3) -0.0363(2) 0.0195(6) Uani 1 1 d . . .
N4 N 0.2686(3) 0.4362(3) -0.0615(2) 0.0181(6) Uani 1 1 d . . .
N5 N 0.7024(4) 0.1241(4) -0.0877(3) 0.0243(6) Uani 1 1 d . . .
N6 N -0.0456(4) 0.7437(3) 0.1656(2) 0.0176(5) Uani 1 1 d . . .
N7 N 0.2905(4) 0.5046(3) 0.5525(2) 0.0219(6) Uani 1 1 d . . .
N8 N 0.2545(4) 0.1034(3) 0.3555(2) 0.0213(6) Uani 1 1 d . . .
C1 C 0.3646(4) 0.5360(4) -0.1317(3) 0.0185(7) Uani 1 1 d . . .
C2 C 0.2888(5) 0.7310(4) -0.1823(3) 0.0255(7) Uani 1 1 d . . .
H2A H 0.3904 0.7722 -0.2078 0.038 Uiso 1 1 calc R U .
H2B H 0.2082 0.7817 -0.1166 0.038 Uiso 1 1 calc R U .
H2C H 0.2175 0.7683 -0.2560 0.038 Uiso 1 1 calc R U .
C3 C 0.1140(4) 0.4203(4) 0.2556(2) 0.0145(6) Uani 1 1 d . . .
C4 C 0.0629(4) 0.5931(4) 0.2631(2) 0.0160(6) Uani 1 1 d . . .
C5 C 0.1216(4) 0.6249(4) 0.3584(3) 0.0178(6) Uani 1 1 d . . .
C6 C 0.2282(4) 0.4775(4) 0.4554(2) 0.0169(6) Uani 1 1 d . . .
C7 C 0.2728(4) 0.3025(4) 0.4546(3) 0.0171(6) Uani 1 1 d . . .
C8 C 0.2157(4) 0.2819(4) 0.3563(3) 0.0160(6) Uani 1 1 d . . .
H5A H 0.712(5) 0.057(5) -0.011(4) 0.042(12) Uiso 1 1 d . . .
H5B H 0.699(6) 0.074(5) -0.144(4) 0.053(12) Uiso 1 1 d . . .
H7 H 0.390(6) 0.191(5) 0.590(4) 0.055(14) Uiso 1 1 d . . .
H4 H 0.122(6) 0.791(5) 0.413(4) 0.051(13) Uiso 1 1 d . . .

loop_
_atom_site_aniso_label
_atom_site_aniso_U_11
_atom_site_aniso_U_22
_atom_site_aniso_U_33
_atom_site_aniso_U_23
_atom_site_aniso_U_13
_atom_site_aniso_U_12
Cu1 0.0154(3) 0.0154(3) 0.0148(3) -0.0049(2) -0.00346(19) -0.0036(2)
O1 0.0225(12) 0.0146(11) 0.0168(10) -0.0037(9) -0.0054(8) -0.0052(10)
O2 0.0274(13) 0.0196(11) 0.0164(10) -0.0064(9) -0.0037(9) -0.0098(10)
O3 0.0349(14) 0.0171(12) 0.0282(12) -0.0107(10) -0.0072(10) 0.0058(11)
O4 0.0437(16) 0.0176(12) 0.0223(11) -0.0062(10) -0.0073(11) -0.0131(11)
O5 0.0559(17) 0.0246(13) 0.0297(12) -0.0109(11) -0.0135(11) -0.0179(13)
O6 0.0371(15) 0.0272(13) 0.0285(12) -0.0094(10) -0.0185(10) -0.0034(12)
O7 0.0348(15) 0.0180(12) 0.0233(12) -0.0080(10) -0.0158(10) -0.0001(11)
O8 0.0582(18) 0.0237(13) 0.0311(13) -0.0072(11) 0.0002(12) -0.0231(13)
O9 0.0349(14) 0.0213(12) 0.0231(11) -0.0118(10) -0.0083(10) 0.0017(11)
N1 0.0216(15) 0.0220(15) 0.0215(13) -0.0085(11) -0.0002(11) -0.0095(12)
N2 0.0152(14) 0.0197(14) 0.0186(12) -0.0068(11) -0.0018(10) -0.0050(12)
N3 0.0158(14) 0.0212(14) 0.0199(12) -0.0052(11) -0.0031(10) -0.0054(12)
N4 0.0168(14) 0.0173(14) 0.0183(12) -0.0054(11) -0.0049(10) -0.0032(12)
N5 0.0179(15) 0.0237(16) 0.0281(15) -0.0110(14) -0.0028(12) -0.0018(13)
N6 0.0216(14) 0.0142(13) 0.0177(12) -0.0043(11) -0.0038(10) -0.0069(12)
N7 0.0247(16) 0.0252(15) 0.0206(13) -0.0104(12) -0.0016(11) -0.0113(13)
N8 0.0290(16) 0.0160(14) 0.0181(13) -0.0044(11) -0.0132(11) -0.0035(13)
C1 0.0212(17) 0.0221(17) 0.0172(14) -0.0088(13) -0.0012(12) -0.0105(15)
C2 0.032(2) 0.0168(17) 0.0274(16) -0.0050(14) 0.0004(14) -0.0111(16)
C3 0.0138(15) 0.0164(15) 0.0155(13) -0.0065(12) -0.0003(11) -0.0068(13)
C4 0.0159(16) 0.0153(15) 0.0155(13) -0.0030(12) -0.0021(11) -0.0057(13)
C5 0.0221(17) 0.0167(16) 0.0176(14) -0.0064(13) 0.0025(12) -0.0109(14)
C6 0.0174(16) 0.0211(16) 0.0155(13) -0.0079(12) -0.0008(11) -0.0084(14)
C7 0.0148(16) 0.0175(16) 0.0170(14) -0.0038(12) -0.0040(11) -0.0042(13)
C8 0.0163(16) 0.0125(15) 0.0183(14) -0.0037(12) -0.0016(12) -0.0053(13)

loop_
_atom_type_symbol
_atom_type_description
_atom_type_scat_dispersion_real
_atom_type_scat_dispersion_imag
_atom_type_scat_source
C C 0.0033 0.0016 'International Tables Vol C Tables 4.2.6.8 and 6.1.1.4'
Cu Cu 0.3201 1.2651 'International Tables Vol C Tables 4.2.6.8 and 6.1.1.4'
N N 0.0061 0.0033 'International Tables Vol C Tables 4.2.6.8 and 6.1.1.4'
O O 0.0106 0.0060 'International Tables Vol C Tables 4.2.6.8 and 6.1.1.4'
H H 0.0000 0.0000 'International Tables Vol C Tables 4.2.6.8 and 6.1.1.4'

loop_
_geom_angle_atom_site_label_1
_geom_angle_atom_site_label_2
_geom_angle_atom_site_label_3
_geom_angle
_geom_angle_site_symmetry_1
_geom_angle_site_symmetry_3
O1 Cu1 O1 180.0 . 2_565
O1 Cu1 N4 88.87(9) . 2_565
O1 Cu1 N4 91.13(9) 2_565 2_565
O1 Cu1 N4 91.13(9) . .
O1 Cu1 N4 88.87(9) 2_565 .
N4 Cu1 N4 180.0 2_565 .
O1 Cu1 O2 81.49(7) . .
O1 Cu1 O2 98.51(7) 2_565 .
N4 Cu1 O2 87.97(8) 2_565 .
N4 Cu1 O2 92.03(8) . .
O1 Cu1 O2 98.51(7) . 2_565
O1 Cu1 O2 81.49(7) 2_565 2_565
N4 Cu1 O2 92.03(8) 2_565 2_565
N4 Cu1 O2 87.97(8) . 2_565
O2 Cu1 O2 180.0 . 2_565
C3 O1 Cu1 133.58(18) . .
N6 O2 Cu1 120.13(16) . .
C5 O4 H4 109(3) . .
C7 O7 H7 106(3) . .
C1 N1 N2 101.9(2) . .
N3 N2 N1 115.6(2) . .
N3 N2 N5 124.0(2) . .
N1 N2 N5 120.4(2) . .
N2 N3 N4 103.7(2) . .
N3 N4 C1 108.5(2) . .
N3 N4 Cu1 119.36(18) . .
C1 N4 Cu1 132.1(2) . .
N2 N5 H5A 107(2) . .
N2 N5 H5B 109(3) . .
H5A N5 H5B 115(3) . .
O3 N6 O2 122.3(2) . .
O3 N6 C4 119.8(2) . .
O2 N6 C4 117.8(2) . .
O5 N7 O6 119.8(2) . .
O5 N7 C6 120.5(3) . .
O6 N7 C6 119.7(3) . .
O8 N8 O9 124.5(3) . .
O8 N8 C8 117.7(2) . .
O9 N8 C8 117.7(2) . .
N1 C1 N4 110.3(3) . .
N1 C1 C2 123.8(3) . .
N4 C1 C2 125.9(3) . .
C1 C2 H2A 109.5 . .
C1 C2 H2B 109.5 . .
H2A C2 H2B 109.5 . .
C1 C2 H2C 109.5 . .
H2A C2 H2C 109.5 . .
H2B C2 H2C 109.5 . .
O1 C3 C8 117.8(3) . .
O1 C3 C4 126.8(3) . .
C8 C3 C4 115.2(2) . .
C5 C4 C3 122.5(3) . .
C5 C4 N6 118.1(3) . .
C3 C4 N6 119.3(2) . .
O4 C5 C4 118.5(3) . .
O4 C5 C6 122.8(3) . .
C4 C5 C6 118.7(3) . .
N7 C6 C7 119.7(3) . .
N7 C6 C5 120.2(3) . .
C7 C6 C5 120.1(3) . .
O7 C7 C8 118.0(3) . .
O7 C7 C6 124.1(3) . .
C8 C7 C6 117.9(3) . .
C7 C8 C3 125.4(3) . .
C7 C8 N8 118.9(2) . .
C3 C8 N8 115.6(2) . .

loop_
_geom_bond_atom_site_label_1
_geom_bond_atom_site_label_2
_geom_bond_distance
_geom_bond_site_symmetry_2
Cu1 O1 1.9180(18) .
Cu1 O1 1.9180(18) 2_565
Cu1 N4 2.022(2) 2_565
Cu1 N4 2.022(2) .
Cu1 O2 2.354(2) .
Cu1 O2 2.354(2) 2_565
O1 C3 1.279(3) .
O2 N6 1.243(3) .
O3 N6 1.215(3) .
O4 C5 1.316(3) .
O4 H4 0.82(4) .
O5 N7 1.238(3) .
O6 N7 1.251(3) .
O7 C7 1.325(3) .
O7 H7 0.77(4) .
O8 N8 1.216(3) .
O9 N8 1.231(3) .
N1 C1 1.326(4) .
N1 N2 1.330(3) .
N2 N3 1.309(3) .
N2 N5 1.394(4) .
N3 N4 1.324(3) .
N4 C1 1.353(3) .
N5 H5A 0.86(4) .
N5 H5B 0.90(4) .
N6 C4 1.447(4) .
N7 C6 1.413(4) .
N8 C8 1.462(4) .
C1 C2 1.479(4) .
C2 H2A 0.9800 .
C2 H2B 0.9800 .
C2 H2C 0.9800 .
C3 C8 1.409(4) .
C3 C4 1.420(4) .
C4 C5 1.403(4) .
C5 C6 1.427(4) .
C6 C7 1.422(4) .
C7 C8 1.369(4) .

loop_
_geom_hbond_atom_site_label_D
_geom_hbond_atom_site_label_H
_geom_hbond_atom_site_label_A
_geom_hbond_distance_DH
_geom_hbond_distance_HA
_geom_hbond_distance_DA
_geom_hbond_angle_DHA
_geom_hbond_site_symmetry_A
C2 H2B O2 0.98 2.36 3.204(4) 143.5 .
C2 H2C O5 0.98 2.57 3.344(4) 135.4 1_554
N5 H5A O3 0.86(4) 2.42(4) 3.246(4) 163(3) 1_645
N5 H5B O9 0.90(4) 2.32(4) 3.208(4) 169(3) 2_655
O7 H7 O6 0.77(4) 1.84(4) 2.534(3) 150(4) .
O7 H7 O9 0.77(4) 2.46(4) 2.829(3) 111(4) 2_656
O7 H7 N7 0.77(4) 2.41(4) 2.869(3) 119(4) .
O4 H4 O5 0.82(4) 1.82(4) 2.544(3) 145(4) .
O4 H4 O8 0.82(4) 2.32(4) 2.899(3) 128(3) 1_565
O4 H4 N7 0.82(4) 2.41(4) 2.854(3) 115(3) .
C2 H2B O2 0.98 2.36 3.204(4) 143.5 .
C2 H2C O5 0.98 2.57 3.344(4) 135.4 1_554
N5 H5A O3 0.86(4) 2.42(4) 3.246(4) 163(3) 1_645
N5 H5B O9 0.90(4) 2.32(4) 3.208(4) 169(3) 2_655
O7 H7 O6 0.77(4) 1.84(4) 2.534(3) 150(4) .
O7 H7 O9 0.77(4) 2.46(4) 2.829(3) 111(4) 2_656
O7 H7 N7 0.77(4) 2.41(4) 2.869(3) 119(4) .
O4 H4 O5 0.82(4) 1.82(4) 2.544(3) 145(4) .
O4 H4 O8 0.82(4) 2.32(4) 2.899(3) 128(3) 1_565
O4 H4 N7 0.82(4) 2.41(4) 2.854(3) 115(3) .

loop_
_geom_torsion_atom_site_label_1
_geom_torsion_atom_site_label_2
_geom_torsion_atom_site_label_3
_geom_torsion_atom_site_label_4
_geom_torsion
C1 N1 N2 N3 -1.6(3)
C1 N1 N2 N5 -179.5(3)
N1 N2 N3 N4 0.8(3)
N5 N2 N3 N4 178.7(2)
N2 N3 N4 C1 0.2(3)
N2 N3 N4 Cu1 178.36(16)
Cu1 O2 N6 O3 -125.1(2)
Cu1 O2 N6 C4 53.9(3)
N2 N1 C1 N4 1.6(3)
N2 N1 C1 C2 -178.2(3)
N3 N4 C1 N1 -1.2(3)
Cu1 N4 C1 N1 -179.01(19)
N3 N4 C1 C2 178.6(3)
Cu1 N4 C1 C2 0.8(4)
Cu1 O1 C3 C8 -157.7(2)
Cu1 O1 C3 C4 27.3(4)
O1 C3 C4 C5 179.8(3)
C8 C3 C4 C5 4.8(4)
O1 C3 C4 N6 -3.5(4)
C8 C3 C4 N6 -178.6(2)
O3 N6 C4 C5 -43.9(4)
O2 N6 C4 C5 137.0(3)
O3 N6 C4 C3 139.3(3)
O2 N6 C4 C3 -39.7(4)
C3 C4 C5 O4 174.9(3)
N6 C4 C5 O4 -1.8(4)
C3 C4 C5 C6 -3.5(4)
N6 C4 C5 C6 179.8(2)
O5 N7 C6 C7 178.9(3)
O6 N7 C6 C7 -2.8(4)
O5 N7 C6 C5 -0.9(4)
O6 N7 C6 C5 177.4(3)
O4 C5 C6 N7 1.3(4)
C4 C5 C6 N7 179.7(3)
O4 C5 C6 C7 -178.5(3)
C4 C5 C6 C7 -0.2(4)
N7 C6 C7 O7 2.0(4)
C5 C6 C7 O7 -178.2(3)
N7 C6 C7 C8 -177.6(3)
C5 C6 C7 C8 2.2(4)
O7 C7 C8 C3 179.7(3)
C6 C7 C8 C3 -0.7(5)
O7 C7 C8 N8 2.4(4)
C6 C7 C8 N8 -178.0(3)
O1 C3 C8 C7 -178.2(3)
C4 C3 C8 C7 -2.7(4)
O1 C3 C8 N8 -0.8(4)
C4 C3 C8 N8 174.7(2)
O8 N8 C8 C7 68.7(4)
O9 N8 C8 C7 -112.0(3)
O8 N8 C8 C3 -108.8(3)
O9 N8 C8 C3 70.4(3)
